data_2013785
loop_
_publ_author_name
'Yamamoto, Chishou'
'Matsumoto, Taisuke'
'Watanabe, Masataka'
'Hitzer, Eckhard M. S.'
'Mataka, Shuntaro'
'Thiemann, Thies'

_publ_section_title
;
 6-[3-Hydroxy-17-oxoestra-1,3,5(10)-trien-7\b-yl]hexanenitrile
;
_journal_issue 2
_journal_name_full 'Acta Crystallographica Section C'
_journal_page_first o130
_journal_page_last o132
_journal_paper_doi 10.1107/S010827010302866X
_journal_volume 60
_journal_year 2004
_chemical_formula_iupac 'C24 H31 N O2'
_chemical_formula_moiety 'C24 H31 N O2'
_chemical_formula_sum 'C24 H31 N O2'
_chemical_formula_weight 365.51
_space_group_IT_number 4
_symmetry_cell_setting monoclinic
_symmetry_space_group_name_Hall 'P 2yb'
_symmetry_space_group_name_H-M 'P 1 21 1'
_cell_angle_alpha 90
_cell_angle_beta 107.25(3)
_cell_angle_gamma 90
_cell_formula_units_Z 2
_cell_length_a 6.639(3)
_cell_length_b 13.530(6)
_cell_length_c 11.910(5)
_cell_measurement_reflns_used 9657
_cell_measurement_temperature 293.1
_cell_measurement_theta_max 27.5
_cell_measurement_theta_min 3.0
_cell_volume 1021.7(8)
_computing_cell_refinement PROCESS-AUTO
_computing_data_collection 'PROCESS-AUTO (Rigaku, 1998)'
_computing_data_reduction 'CrystalStructure (Molecular Structure Corporation & Rigaku, 2003)'
_computing_molecular_graphics 'ORTEP-3 (Farrugia, 1997) and PLATON (Spek, 2003)'
_computing_publication_material CrystalStructure
_computing_structure_refinement 'CRYSTALS (Watkins et al., 1996)'
_computing_structure_solution 'SIR97 (Altomare et al., 1999)'
_diffrn_detector_area_resol_mean 10.00
_diffrn_measured_fraction_theta_full 0.9923
_diffrn_measured_fraction_theta_max 0.9984
_diffrn_measurement_device_type 'Rigaku R-AXIS RAPID'
_diffrn_measurement_method \w
_diffrn_radiation_type 'Mo K\a'
_diffrn_radiation_wavelength 0.7107
_diffrn_reflns_av_R_equivalents 0.034
_diffrn_reflns_limit_h_max 8
_diffrn_reflns_limit_h_min -8
_diffrn_reflns_limit_k_max 17
_diffrn_reflns_limit_k_min -17
_diffrn_reflns_limit_l_max 15
_diffrn_reflns_limit_l_min -15
_diffrn_reflns_number 20270
_diffrn_reflns_theta_full 27.55
_diffrn_reflns_theta_max 27.46
_diffrn_standards_decay_% 0
_diffrn_standards_number 0
_exptl_absorpt_coefficient_mu 0.074
_exptl_absorpt_correction_T_max 0.991
_exptl_absorpt_correction_T_min 0.982
_exptl_absorpt_correction_type multi-scan
_exptl_absorpt_process_details '(ABSCOR; Higashi, 1995)'
_exptl_crystal_colour colourless
_exptl_crystal_density_diffrn 1.188
_exptl_crystal_density_meas ?
_exptl_crystal_density_method 'not measured'
_exptl_crystal_description needle
_exptl_crystal_F_000 396.00
_exptl_crystal_size_max 0.50
_exptl_crystal_size_mid 0.20
_exptl_crystal_size_min 0.12
_refine_diff_density_max 0.29
_refine_diff_density_min -0.25
_refine_ls_extinction_coef 89E1(5)
_refine_ls_extinction_method 'Eq. 22 in Larson (1970)'
_refine_ls_goodness_of_fit_ref 1.039
_refine_ls_hydrogen_treatment constr
_refine_ls_number_parameters 276
_refine_ls_number_reflns 2441
_refine_ls_R_factor_gt 0.035
_refine_ls_shift/su_max 0.000
_refine_ls_structure_factor_coef Fsqd
_refine_ls_weighting_details 'w = 1/[0.0003Fo^2^ + 1.0\s(Fo^2^)]/(4Fo^2^)'
_refine_ls_weighting_scheme calc
_refine_ls_wR_factor_ref 0.082
_reflns_number_gt 2082
_reflns_number_total 2458
_reflns_threshold_expression I>2\s(I)
_cod_data_source_file ga1026.cif
_cod_data_source_block I
_cod_depositor_comments
;
The following automatic conversions were performed:

'_exptl_crystal_density_meas' value 'not measured' was changed to '?'
- the value is perceived as not measured.

Automatic conversion script
Id: cif_fix_values 3008 2015-01-20 13:52:24Z robertas 
;
_cod_original_cell_volume 1021.7(7)
_cod_original_sg_symbol_H-M 'P 21'
_cod_database_code 2013785

loop_
_symmetry_equiv_pos_as_xyz
x,y,z
-x,y+1/2,-z

loop_
_atom_site_label
_atom_site_fract_x
_atom_site_fract_y
_atom_site_fract_z
_atom_site_U_iso_or_equiv
_atom_site_adp_type
_atom_site_calc_flag
_atom_site_refinement_flags
_atom_site_occupancy
_atom_site_disorder_assembly
_atom_site_disorder_group
_atom_site_type_symbol
O1 0.0856(3) -0.05300(10) 0.47750(10) 0.0254(4) Uani d . 1.00 . . O
O2 1.0587(3) 0.17160(10) -0.0532(2) 0.0322(5) Uani d . 1.00 . . O
N1 -0.1085(3) 0.7612(2) 0.3835(2) 0.0295(6) Uani d . 1.00 . . N
C1 0.4635(3) -0.0668(2) 0.3051(2) 0.0187(5) Uani d . 1.00 . . C
C2 0.3111(4) -0.0966(2) 0.3576(2) 0.0201(5) Uani d . 1.00 . . C
C3 0.2352(4) -0.0295(2) 0.4236(2) 0.0207(6) Uani d . 1.00 . . C
C4 0.3151(4) 0.0668(2) 0.4388(2) 0.0203(5) Uani d . 1.00 . . C
C5 0.4695(4) 0.0953(2) 0.3880(2) 0.0188(5) Uani d . 1.00 . . C
C6 0.5692(4) 0.1961(2) 0.4059(2) 0.0199(5) Uani d . 1.00 . . C
C7 0.5667(3) 0.2455(2) 0.2887(2) 0.0170(5) Uani d . 1.00 . . C
C8 0.5994(3) 0.1691(2) 0.1980(2) 0.0159(5) Uani d . 1.00 . . C
C9 0.6963(3) 0.0705(2) 0.2588(2) 0.0179(5) Uani d . 1.00 . . C
C10 0.5425(3) 0.0290(2) 0.3187(2) 0.0185(5) Uani d . 1.00 . . C
C11 0.7547(4) -0.0021(2) 0.1745(2) 0.0213(5) Uani d . 1.00 . . C
C12 0.8957(4) 0.0444(2) 0.1079(2) 0.0219(6) Uani d . 1.00 . . C
C13 0.7868(3) 0.1351(2) 0.0419(2) 0.0188(5) Uani d . 1.00 . . C
C14 0.7411(3) 0.2100(2) 0.1288(2) 0.0171(5) Uani d . 1.00 . . C
C15 0.6826(4) 0.3056(2) 0.0558(2) 0.0217(6) Uani d . 1.00 . . C
C16 0.8446(4) 0.3060(2) -0.0146(2) 0.0245(6) Uani d . 1.00 . . C
C17 0.9178(4) 0.1991(2) -0.0156(2) 0.0224(6) Uani d . 1.00 . . C
C18 0.5877(4) 0.1071(2) -0.0592(2) 0.0256(6) Uani d . 1.00 . . C
C19 0.3624(3) 0.3041(2) 0.2387(2) 0.0182(5) Uani d . 1.00 . . C
C20 0.3538(4) 0.4002(2) 0.3049(2) 0.0207(5) Uani d . 1.00 . . C
C21 0.1369(3) 0.4485(2) 0.2671(2) 0.0196(5) Uani d . 1.00 . . C
C22 0.1294(3) 0.5462(2) 0.3290(2) 0.0185(5) Uani d . 1.00 . . C
C23 -0.0973(3) 0.5869(2) 0.2936(2) 0.0191(5) Uani d . 1.00 . . C
C24 -0.1077(4) 0.6850(2) 0.3428(2) 0.0208(5) Uani d . 1.00 . . C
H1 0.5139 -0.1127 0.2594 0.0220(10) Uiso c . 1.00 . . H
H2 0.2593 -0.1624 0.3484 0.0230(10) Uiso c . 1.00 . . H
H3 0.2644 0.1129 0.4842 0.0240(10) Uiso c . 1.00 . . H
H4 0.4928 0.2368 0.4439 0.0230(10) Uiso c . 1.00 . . H
H5 0.7110 0.1902 0.4542 0.0230(10) Uiso c . 1.00 . . H
H6 0.6808 0.2910 0.3049 0.0200(10) Uiso c . 1.00 . . H
H7 0.4656 0.1546 0.1439 0.0180(10) Uiso c . 1.00 . . H
H8 0.8221 0.0866 0.3189 0.0210(10) Uiso c . 1.00 . . H
H9 0.8278 -0.0565 0.2188 0.0260(10) Uiso c . 1.00 . . H
H10 0.6287 -0.0250 0.1192 0.0260(10) Uiso c . 1.00 . . H
H11 1.0267 0.0634 0.1617 0.0260(10) Uiso c . 1.00 . . H
H12 0.9198 -0.0022 0.0536 0.0260(10) Uiso c . 1.00 . . H
H13 0.8731 0.2230 0.1853 0.0200(10) Uiso c . 1.00 . . H
H14 0.6984 0.3622 0.1049 0.0260(10) Uiso c . 1.00 . . H
H15 0.5421 0.3027 0.0050 0.0260(10) Uiso c . 1.00 . . H
H16 0.9606 0.3476 0.0223 0.0290(10) Uiso c . 1.00 . . H
H17 0.7802 0.3282 -0.0927 0.0290(10) Uiso c . 1.00 . . H
H18 0.4977 0.0670 -0.0295 0.0300(10) Uiso c . 1.00 . . H
H19 0.5155 0.1659 -0.0918 0.0310(10) Uiso c . 1.00 . . H
H20 0.6271 0.0719 -0.1185 0.0310(10) Uiso c . 1.00 . . H
H21 0.0314 -0.1064 0.4534 0.0320(10) Uiso c . 1.00 . . H
H22 0.2473 0.2634 0.2415 0.0220(10) Uiso c . 1.00 . . H
H23 0.3493 0.3206 0.1593 0.0220(10) Uiso c . 1.00 . . H
H24 0.3887 0.3853 0.3864 0.0250(10) Uiso c . 1.00 . . H
H25 0.4542 0.4454 0.2919 0.0250(10) Uiso c . 1.00 . . H
H26 0.0382 0.4048 0.2845 0.0230(10) Uiso c . 1.00 . . H
H27 0.0985 0.4596 0.1847 0.0230(10) Uiso c . 1.00 . . H
H28 0.1774 0.5369 0.4117 0.0220(10) Uiso c . 1.00 . . H
H29 0.2180 0.5925 0.3066 0.0220(10) Uiso c . 1.00 . . H
H30 -0.1830 0.5428 0.3216 0.0230(10) Uiso c . 1.00 . . H
H31 -0.1487 0.5906 0.2103 0.0230(10) Uiso c . 1.00 . . H

loop_
_atom_site_aniso_label
_atom_site_aniso_U_11
_atom_site_aniso_U_22
_atom_site_aniso_U_33
_atom_site_aniso_U_12
_atom_site_aniso_U_13
_atom_site_aniso_U_23
O1 0.0302(9) 0.0229(9) 0.0267(8) -0.0049(7) 0.0141(7) -0.0033(7)
O2 0.0308(9) 0.0390(10) 0.0328(9) -0.0012(8) 0.0189(8) -0.0046(8)
N1 0.0260(10) 0.0220(10) 0.0430(10) 0.0027(9) 0.0138(9) 0.0010(10)
C1 0.0190(10) 0.0170(10) 0.0190(10) 0.0031(8) 0.0043(8) -0.0027(9)
C2 0.0230(10) 0.0160(10) 0.0200(10) -0.0011(9) 0.0036(9) 0.0000(9)
C3 0.0210(10) 0.0240(10) 0.0160(10) 0.0012(9) 0.0041(9) 0.0026(9)
C4 0.0240(10) 0.0210(10) 0.0150(10) 0.0025(9) 0.0054(8) -0.0016(9)
C5 0.0190(10) 0.0170(10) 0.0160(10) 0.0007(9) 0.0001(8) 0.0012(9)
C6 0.0240(10) 0.0180(10) 0.0180(10) -0.0003(9) 0.0049(9) -0.0026(9)
C7 0.0160(10) 0.0160(10) 0.0180(10) -0.0009(8) 0.0043(8) -0.0033(9)
C8 0.0146(9) 0.0160(10) 0.0159(9) 0.0014(8) 0.0028(8) -0.0014(8)
C9 0.0154(9) 0.0180(10) 0.0190(10) 0.0014(8) 0.0034(8) 0.0008(9)
C10 0.0170(10) 0.0200(10) 0.0160(10) 0.0018(9) 0.0006(8) 0.0010(8)
C11 0.0220(10) 0.0160(10) 0.0260(10) 0.0032(9) 0.0079(9) -0.0013(9)
C12 0.0210(10) 0.0200(10) 0.0250(10) 0.0028(9) 0.0086(9) -0.0037(9)
C13 0.0170(10) 0.0220(10) 0.0190(10) -0.0003(9) 0.0064(8) -0.0039(9)
C14 0.0146(9) 0.0180(10) 0.0180(10) -0.0006(8) 0.0036(8) -0.0023(9)
C15 0.0230(10) 0.0200(10) 0.0220(10) 0.0003(9) 0.0061(9) 0.0014(9)
C16 0.0250(10) 0.0280(10) 0.0200(10) -0.0020(10) 0.0063(9) 0.0030(10)
C17 0.0210(10) 0.0300(10) 0.0150(10) -0.0040(10) 0.0030(8) -0.0017(9)
C18 0.0230(10) 0.0320(10) 0.0220(10) -0.0020(10) 0.0054(9) -0.0060(10)
C19 0.0180(10) 0.0190(10) 0.0180(10) 0.0018(9) 0.0053(8) -0.0021(9)
C20 0.0200(10) 0.0200(10) 0.0230(10) 0.0020(9) 0.0060(9) -0.0024(9)
C21 0.0180(10) 0.0200(10) 0.0200(10) 0.0002(9) 0.0045(9) -0.0028(9)
C22 0.0180(10) 0.0170(10) 0.0210(10) 0.0019(9) 0.0060(8) -0.0014(8)
C23 0.0180(10) 0.0180(10) 0.0210(10) 0.0019(8) 0.0058(8) 0.0003(9)
C24 0.0170(10) 0.0220(10) 0.0250(10) 0.0021(9) 0.0088(9) 0.0060(10)

loop_
_atom_type_symbol
_atom_type_description
_atom_type_scat_dispersion_real
_atom_type_scat_dispersion_imag
_atom_type_scat_source
C C 0.003 0.002
;
International Tables for Crystallography
(1992, Vol. C, Tables 4.2.6.8 and 6.1.1.4)
;
H H 0.000 0.000
;
International Tables for Crystallography
(1992, Vol. C, Tables 4.2.6.8 and 6.1.1.4)
;
N N 0.006 0.003
;
International Tables for Crystallography
(1992, Vol. C, Tables 4.2.6.8 and 6.1.1.4)
;
O O 0.011 0.006
;
International Tables for Crystallography
(1992, Vol. C, Tables 4.2.6.8 and 6.1.1.4)
;

loop_
_geom_angle_atom_site_label_1
_geom_angle_atom_site_label_2
_geom_angle_atom_site_label_3
_geom_angle
_geom_angle_publ_flag
C3 O1 H21 110.1 no
C2 C1 C10 121.0(2) yes
C2 C1 H1 119.6 no
C10 C1 H1 119.4 no
C3 C2 H2 119.8 no
C3 C2 C1 119.8(2) no
H2 C2 C1 120.3 no
C4 C3 O1 117.1(2) no
C4 C3 C2 119.6(2) no
O1 C3 C2 123.3(2) no
C5 C4 H3 119.8 no
C5 C4 C3 120.2(2) no
H3 C4 C3 120.0 no
C6 C5 C10 116.8(2) no
C6 C5 C4 122.7(2) no
C10 C5 C4 120.5(2) no
C7 C6 H4 108.5 no
C7 C6 H5 109.1 no
C7 C6 C5 112.2(2) no
H4 C6 H5 109.5 no
H4 C6 C5 108.6 no
H5 C6 C5 109.0 no
C8 C7 C19 111.3(2) no
C8 C7 H6 107.7 no
C8 C7 C6 112.0(2) yes
C19 C7 H6 107.8 no
C19 C7 C6 110.3(2) no
H6 C7 C6 107.6 no
C9 C8 C14 109.0(2) no
C9 C8 H7 108.2 no
C9 C8 C7 111.6(2) yes
C14 C8 H7 108.1 no
C14 C8 C7 111.6(2) no
H7 C8 C7 108.2 no
C10 C9 C11 114.0(2) no
C10 C9 H8 107.2 no
C10 C9 C8 106.9(2) no
C11 C9 H8 107.7 no
C11 C9 C8 113.1(2) yes
H8 C9 C8 107.6 no
C1 C10 C5 118.8(2) no
C1 C10 C9 125.0(2) no
C5 C10 C9 116.1(2) no
C12 C11 H9 108.4 no
C12 C11 H10 108.8 no
C12 C11 C9 112.8(2) no
H9 C11 H10 109.5 no
H9 C11 C9 108.6 no
H10 C11 C9 108.7 no
C13 C12 H11 109.3 no
C13 C12 H12 109.5 no
C13 C12 C11 109.3(2) no
H11 C12 H12 109.5 no
H11 C12 C11 109.9 no
H12 C12 C11 109.4 no
C14 C13 C17 100.4(2) no
C14 C13 C18 113.0(2) no
C14 C13 C12 110.0(2) no
C17 C13 C18 105.0(2) no
C17 C13 C12 116.3(2) no
C18 C13 C12 111.7(2) no
C15 C14 H13 105.6 no
C15 C14 C8 121.1(2) no
C15 C14 C13 103.9(2) no
H13 C14 C8 105.8 no
H13 C14 C13 105.8 no
C8 C14 C13 113.5(2) no
C16 C15 H14 111.2 no
C16 C15 H15 111.3 no
C16 C15 C14 102.1(2) no
H14 C15 H15 109.5 no
H14 C15 C14 111.5 no
H15 C15 C14 111.1 no
C17 C16 H16 110.4 no
C17 C16 H17 110.2 no
C17 C16 C15 105.9(2) no
H16 C16 H17 109.5 no
H16 C16 C15 110.5 no
H17 C16 C15 110.4 no
O2 C17 C13 126.7(2) no
O2 C17 C16 125.2(2) no
C13 C17 C16 108.0(2) no
H18 C18 H19 109.5 no
H18 C18 H20 109.5 no
H18 C18 C13 109.6 no
H19 C18 H20 109.5 no
H19 C18 C13 108.9 no
H20 C18 C13 109.9 no
C20 C19 H22 108.7 no
C20 C19 H23 107.8 no
C20 C19 C7 113.8(2) no
H22 C19 H23 109.5 no
H22 C19 C7 108.4 no
H23 C19 C7 108.6 no
C21 C20 H24 108.4 no
C21 C20 H25 108.9 no
C21 C20 C19 112.9(2) no
H24 C20 H25 109.5 no
H24 C20 C19 108.1 no
H25 C20 C19 109.1 no
C22 C21 H26 108.2 no
C22 C21 H27 109.0 no
C22 C21 C20 113.2(2) no
H26 C21 H27 109.5 no
H26 C21 C20 108.7 no
H27 C21 C20 108.3 no
C23 C22 H28 109.4 no
C23 C22 H29 109.0 no
C23 C22 C21 110.4(2) no
H28 C22 H29 109.5 no
H28 C22 C21 109.7 no
H29 C22 C21 109.0 no
C24 C23 H30 109.0 no
C24 C23 H31 109.0 no
C24 C23 C22 111.9(2) no
H30 C23 H31 109.5 no
H30 C23 C22 108.6 no
H31 C23 C22 108.9 no
N1 C24 C23 177.6(2) no

loop_
_geom_bond_atom_site_label_1
_geom_bond_atom_site_label_2
_geom_bond_site_symmetry_1
_geom_bond_site_symmetry_2
_geom_bond_distance
_geom_bond_publ_flag
O1 C3 . . 1.371(3) yes
O1 H21 . . 0.820 no
O2 C17 . . 1.209(3) yes
N1 C24 . . 1.141(3) yes
C1 C2 . . 1.396(4) no
C1 C10 . . 1.390(3) no
C1 H1 . . 0.950 no
C2 C3 . . 1.389(4) no
C2 H2 . . 0.950 no
C3 C4 . . 1.398(3) no
C4 C5 . . 1.391(4) no
C4 H3 . . 0.950 no
C5 C6 . . 1.503(3) no
C5 C10 . . 1.399(3) no
C6 C7 . . 1.543(3) yes
C6 H4 . . 0.950 no
C6 H5 . . 0.950 no
C7 C8 . . 1.557(3) yes
C7 C19 . . 1.530(3) yes
C7 H6 . . 0.950 no
C8 C9 . . 1.562(3) yes
C8 C14 . . 1.527(3) no
C8 H7 . . 0.950 no
C9 C10 . . 1.516(4) no
C9 C11 . . 1.534(3) no
C9 H8 . . 0.950 no
C11 C12 . . 1.531(4) no
C11 H9 . . 0.950 no
C11 H10 . . 0.950 no
C12 C13 . . 1.519(3) no
C12 H11 . . 0.950 no
C12 H12 . . 0.950 no
C13 C14 . . 1.542(3) no
C13 C17 . . 1.526(4) no
C13 C18 . . 1.548(3) no
C14 C15 . . 1.542(3) no
C14 H13 . . 0.950 no
C15 C16 . . 1.548(4) no
C15 H14 . . 0.950 no
C15 H15 . . 0.950 no
C16 C17 . . 1.527(4) no
C16 H16 . . 0.950 no
C16 H17 . . 0.950 no
C18 H18 . . 0.950 no
C18 H19 . . 0.950 no
C18 H20 . . 0.950 no
C19 C20 . . 1.531(3) no
C19 H22 . . 0.950 no
C19 H23 . . 0.950 no
C20 C21 . . 1.523(3) no
C20 H24 . . 0.950 no
C20 H25 . . 0.950 no
C21 C22 . . 1.521(3) no
C21 H26 . . 0.950 no
C21 H27 . . 0.950 no
C22 C23 . . 1.539(3) no
C22 H28 . . 0.950 no
C22 H29 . . 0.950 no
C23 C24 . . 1.461(3) no
C23 H30 . . 0.950 no
C23 H31 . . 0.950 no

loop_
_geom_contact_atom_site_label_1
_geom_contact_atom_site_label_2
_geom_contact_distance
_geom_contact_site_symmetry_2
_geom_contact_publ_flag
O1 N1 2.894(3) 1_545 no
O1 C2 2.429(3) 1_555 no
O1 C4 2.362(3) 1_555 no
O1 C9 3.503(2) 1_455 no
O1 H2 2.634 1_555 no
O1 H3 2.529 1_555 no
O1 H8 2.871 1_455 no
O1 H9 3.05 1_455 no
O2 C12 3.007(3) 1_555 no
O2 C13 2.449(3) 1_555 no
O2 C14 3.482(3) 1_555 no
O2 C16 2.434(3) 1_555 no
O2 C18 3.227(3) 1_555 no
O2 C22 3.576(3) 2_645 no
O2 C23 3.165(3) 2_645 no
O2 C24 3.564(3) 2_645 no
O2 H7 3.017 1_655 no
O2 H11 3.01 1_555 no
O2 H12 2.948 1_555 no
O2 H13 3.485 1_555 no
O2 H15 3.551 1_655 no
O2 H16 2.692 1_555 no
O2 H17 2.759 1_555 no
O2 H18 3.177 1_655 no
O2 H19 3.498 1_555 no
O2 H19 3.201 1_655 no
O2 H20 3.052 1_555 no
O2 H22 3.581 1_655 no
O2 H23 3.361 1_655 no
O2 H27 3.286 2_645 no
O2 H29 3.216 2_645 no
O2 H31 2.392 2_645 no
N1 O1 2.894(3) 1_565 no
N1 C1 3.576(3) 1_465 no
N1 C2 3.474(3) 1_565 no
N1 C3 3.578(3) 1_565 no
N1 C22 3.463(3) 1_555 no
N1 C23 2.601(3) 1_555 no
N1 H1 3.03 1_465 no
N1 H2 2.795 1_565 no
N1 H9 3.102 1_465 no
N1 H21 2.074 1_565 no
N1 H28 3.543 1_555 no
N1 H29 3.454 1_555 no
N1 H30 3.051 1_555 no
N1 H31 3.055 1_555 no
C1 N1 3.576(3) 1_645 no
C1 C3 2.411(4) 1_555 no
C1 C4 2.775(3) 1_555 no
C1 C5 2.401(3) 1_555 no
C1 C9 2.579(3) 1_555 no
C1 C11 2.951(4) 1_555 no
C1 H2 2.047 1_555 no
C1 H7 3.561 1_555 no
C1 H8 3.126 1_555 no
C1 H9 2.899 1_555 no
C1 H10 2.805 1_555 no
C1 H11 3.39 1_455 no
C1 H17 2.934 2_645 no
C2 O1 2.429(3) 1_555 no
C2 N1 3.474(3) 1_545 no
C2 C4 2.409(3) 1_555 no
C2 C5 2.784(3) 1_555 no
C2 C10 2.425(3) 1_555 no
C2 H1 2.04 1_555 no
C2 H3 3.268 1_555 no
C2 H9 3.19 1_455 no
C2 H11 3.329 1_455 no
C2 H17 3.197 2_645 no
C2 H21 2.455 1_555 no
C3 N1 3.578(3) 1_545 no
C3 C1 2.411(4) 1_555 no
C3 C5 2.418(3) 1_555 no
C3 C10 2.804(4) 1_555 no
C3 H1 3.265 1_555 no
C3 H2 2.036 1_555 no
C3 H3 2.046 1_555 no
C3 H8 3.085 1_455 no
C3 H9 3.08 1_455 no
C3 H11 3.266 1_455 no
C3 H21 1.823 1_555 no
C4 O1 2.362(3) 1_555 no
C4 C1 2.775(3) 1_555 no
C4 C2 2.409(3) 1_555 no
C4 C6 2.541(3) 1_555 no
C4 C10 2.422(4) 1_555 no
C4 H2 3.267 1_555 no
C4 H4 2.578 1_555 no
C4 H5 3.073 1_555 no
C4 H8 3.171 1_455 no
C4 H11 3.288 1_455 no
C4 H21 3.044 1_555 no
C4 H22 3.49 1_555 no
C5 C1 2.401(3) 1_555 no
C5 C2 2.784(3) 1_555 no
C5 C3 2.418(3) 1_555 no
C5 C7 2.529(3) 1_555 no
C5 C8 2.832(3) 1_555 no
C5 C9 2.475(4) 1_555 no
C5 C19 3.300(3) 1_555 no
C5 H1 3.259 1_555 no
C5 H3 2.037 1_555 no
C5 H4 2.018 1_555 no
C5 H5 2.022 1_555 no
C5 H6 3.283 1_555 no
C5 H7 3.008 1_555 no
C5 H8 2.705 1_555 no
C5 H11 3.376 1_455 no
C5 H22 2.978 1_555 no
C6 C4 2.541(3) 1_555 no
C6 C7 1.543(3) 1_555 no
C6 C8 2.569(3) 1_555 no
C6 C9 2.748(3) 1_555 no
C6 C10 2.473(3) 1_555 no
C6 C19 2.522(3) 1_555 no
C6 C20 3.177(3) 1_555 no
C6 H3 2.712 1_555 no
C6 H6 2.042 1_555 no
C6 H7 3.041 1_555 no
C6 H8 2.669 1_555 no
C6 H22 2.598 1_555 no
C6 H23 3.324 1_555 no
C6 H24 2.806 1_555 no
C7 C5 2.529(3) 1_555 no
C7 C6 1.543(3) 1_555 no
C7 C8 1.557(3) 1_555 no
C7 C9 2.580(3) 1_555 no
C7 C10 2.961(3) 1_555 no
C7 C14 2.551(4) 1_555 no
C7 C15 3.196(4) 1_555 no
C7 C20 2.565(3) 1_555 no
C7 H4 2.052 1_555 no
C7 H5 2.06 1_555 no
C7 H7 2.061 1_555 no
C7 H8 2.695 1_555 no
C7 H13 2.69 1_555 no
C7 H14 3.031 1_555 no
C7 H15 3.423 1_555 no
C7 H22 2.04 1_555 no
C7 H23 2.042 1_555 no
C7 H24 2.672 1_555 no
C7 H25 2.809 1_555 no
C8 C5 2.832(3) 1_555 no
C8 C6 2.569(3) 1_555 no
C8 C7 1.557(3) 1_555 no
C8 C9 1.562(3) 1_555 no
C8 C10 2.474(3) 1_555 no
C8 C11 2.584(3) 1_555 no
C8 C12 3.020(4) 1_555 no
C8 C13 2.566(4) 1_555 no
C8 C15 2.672(3) 1_555 no
C8 C18 3.155(3) 1_555 no
C8 C19 2.550(3) 1_555 no
C8 H4 3.34 1_555 no
C8 H5 2.933 1_555 no
C8 H6 2.056 1_555 no
C8 H8 2.059 1_555 no
C8 H9 3.384 1_555 no
C8 H10 2.814 1_555 no
C8 H11 3.317 1_555 no
C8 H13 2.005 1_555 no
C8 H14 2.987 1_555 no
C8 H15 2.86 1_555 no
C8 H18 2.935 1_555 no
C8 H19 3.329 1_555 no
C8 H22 2.843 1_555 no
C8 H23 2.593 1_555 no
C9 O1 3.503(2) 1_655 no
C9 C1 2.579(3) 1_555 no
C9 C5 2.475(4) 1_555 no
C9 C6 2.748(3) 1_555 no
C9 C7 2.580(3) 1_555 no
C9 C8 1.562(3) 1_555 no
C9 C12 2.553(4) 1_555 no
C9 C13 2.953(3) 1_555 no
C9 C14 2.514(3) 1_555 no
C9 H1 2.759 1_555 no
C9 H5 2.814 1_555 no
C9 H6 3.04 1_555 no
C9 H7 2.067 1_555 no
C9 H9 2.046 1_555 no
C9 H10 2.047 1_555 no
C9 H11 2.768 1_555 no
C9 H12 3.36 1_555 no
C9 H13 2.648 1_555 no
C9 H18 3.293 1_555 no
C10 C2 2.425(3) 1_555 no
C10 C3 2.804(4) 1_555 no
C10 C4 2.422(4) 1_555 no
C10 C6 2.473(3) 1_555 no
C10 C7 2.961(3) 1_555 no
C10 C8 2.474(3) 1_555 no
C10 C11 2.559(4) 1_555 no
C10 H1 2.032 1_555 no
C10 H2 3.281 1_555 no
C10 H3 3.277 1_555 no
C10 H4 3.245 1_555 no
C10 H5 2.747 1_555 no
C10 H7 2.617 1_555 no
C10 H8 2.013 1_555 no
C10 H9 2.772 1_555 no
C10 H10 2.704 1_555 no
C10 H11 3.412 1_455 no
C11 C1 2.951(4) 1_555 no
C11 C8 2.584(3) 1_555 no
C11 C10 2.559(4) 1_555 no
C11 C13 2.487(3) 1_555 no
C11 C14 2.918(3) 1_555 no
C11 C18 3.055(3) 1_555 no
C11 H1 2.602 1_555 no
C11 H7 2.811 1_555 no
C11 H8 2.035 1_555 no
C11 H11 2.058 1_555 no
C11 H12 2.052 1_555 no
C11 H13 3.139 1_555 no
C11 H15 3.595 2_645 no
C11 H18 2.688 1_555 no
C11 H20 3.485 1_555 no
C11 H21 3.575 1_655 no
C12 O2 3.007(3) 1_555 no
C12 C8 3.020(4) 1_555 no
C12 C9 2.553(4) 1_555 no
C12 C14 2.507(3) 1_555 no
C12 C17 2.587(4) 1_555 no
C12 C18 2.539(3) 1_555 no
C12 H7 3.36 1_555 no
C12 H8 2.758 1_555 no
C12 H9 2.04 1_555 no
C12 H10 2.046 1_555 no
C12 H13 2.606 1_555 no
C12 H16 3.359 2_745 no
C12 H18 2.681 1_555 no
C12 H19 3.341 1_555 no
C12 H20 2.781 1_555 no
C13 O2 2.449(3) 1_555 no
C13 C8 2.566(4) 1_555 no
C13 C9 2.953(3) 1_555 no
C13 C11 2.487(3) 1_555 no
C13 C14 1.542(3) 1_555 no
C13 C15 2.428(3) 1_555 no
C13 C16 2.470(3) 1_555 no
C13 C18 1.548(3) 1_555 no
C13 H7 2.763 1_555 no
C13 H8 3.303 1_555 no
C13 H9 3.3 1_555 no
C13 H10 2.686 1_555 no
C13 H11 2.041 1_555 no
C13 H12 2.044 1_555 no
C13 H13 2.02 1_555 no
C13 H14 3.257 1_555 no
C13 H15 2.748 1_555 no
C13 H16 3.132 1_555 no
C13 H17 3.06 1_555 no
C13 H18 2.07 1_555 no
C13 H19 2.062 1_555 no
C13 H20 2.074 1_555 no
C14 O2 3.482(3) 1_555 no
C14 C7 2.551(4) 1_555 no
C14 C9 2.514(3) 1_555 no
C14 C11 2.918(3) 1_555 no
C14 C12 2.507(3) 1_555 no
C14 C13 1.542(3) 1_555 no
C14 C15 1.542(3) 1_555 no
C14 C16 2.403(4) 1_555 no
C14 C17 2.356(4) 1_555 no
C14 C18 2.577(3) 1_555 no
C14 C19 3.407(3) 1_555 no
C14 H6 2.501 1_555 no
C14 H7 2.034 1_555 no
C14 H8 2.735 1_555 no
C14 H10 3.26 1_555 no
C14 H11 2.691 1_555 no
C14 H12 3.329 1_555 no
C14 H14 2.086 1_555 no
C14 H15 2.083 1_555 no
C14 H16 2.88 1_555 no
C14 H17 3.161 1_555 no
C14 H18 2.846 1_555 no
C14 H19 2.677 1_555 no
C14 H20 3.379 1_555 no
C14 H22 3.308 1_655 no
C14 H23 3.115 1_555 no
C14 H26 3.48 1_655 no
C15 C7 3.196(4) 1_555 no
C15 C8 2.672(3) 1_555 no
C15 C13 2.428(3) 1_555 no
C15 C14 1.542(3) 1_555 no
C15 C16 1.548(4) 1_555 no
C15 C17 2.455(4) 1_555 no
C15 C18 2.996(3) 1_555 no
C15 C19 3.466(4) 1_555 no
C15 H6 2.976 1_555 no
C15 H7 2.871 1_555 no
C15 H10 3.364 2_655 no
C15 H13 2.018 1_555 no
C15 H16 2.08 1_555 no
C15 H17 2.079 1_555 no
C15 H18 3.496 1_555 no
C15 H19 2.595 1_555 no
C15 H23 2.842 1_555 no
C15 H26 3.314 1_655 no
C15 H27 3.437 1_655 no
C16 O2 2.434(3) 1_555 no
C16 C13 2.470(3) 1_555 no
C16 C14 2.403(4) 1_555 no
C16 C15 1.548(4) 1_555 no
C16 C18 3.146(4) 1_555 no
C16 H1 3.355 2_655 no
C16 H12 3.135 2_755 no
C16 H13 2.588 1_555 no
C16 H14 2.089 1_555 no
C16 H15 2.09 1_555 no
C16 H19 2.832 1_555 no
C16 H20 3.548 1_555 no
C16 H22 3.456 1_655 no
C16 H23 3.382 1_655 no
C16 H27 3.229 1_655 no
C17 C12 2.587(4) 1_555 no
C17 C14 2.356(4) 1_555 no
C17 C15 2.455(4) 1_555 no
C17 C18 2.439(3) 1_555 no
C17 H11 2.729 1_555 no
C17 H12 2.844 1_555 no
C17 H13 2.517 1_555 no
C17 H14 3.207 1_555 no
C17 H15 2.934 1_555 no
C17 H16 2.061 1_555 no
C17 H17 2.058 1_555 no
C17 H18 3.275 1_555 no
C17 H19 2.592 1_555 no
C17 H20 2.605 1_555 no
C17 H22 3.308 1_655 no
C17 H23 3.422 1_655 no
C17 H31 3.463 2_645 no
C18 O2 3.227(3) 1_555 no
C18 C8 3.155(3) 1_555 no
C18 C11 3.055(3) 1_555 no
C18 C12 2.539(3) 1_555 no
C18 C13 1.548(3) 1_555 no
C18 C14 2.577(3) 1_555 no
C18 C15 2.996(3) 1_555 no
C18 C16 3.146(4) 1_555 no
C18 C17 2.439(3) 1_555 no
C18 H7 2.844 1_555 no
C18 H10 2.728 1_555 no
C18 H11 3.349 1_555 no
C18 H12 2.664 1_555 no
C18 H13 3.355 1_555 no
C18 H15 2.797 1_555 no
C18 H17 3.324 1_555 no
C18 H25 3.476 2_645 no
C18 H27 3.521 2_645 no
C18 H29 3.554 2_645 no
C18 H30 3.572 2_545 no
C18 H31 2.945 2_545 no
C19 C5 3.300(3) 1_555 no
C19 C6 2.522(3) 1_555 no
C19 C8 2.550(3) 1_555 no
C19 C14 3.407(3) 1_555 no
C19 C15 3.466(4) 1_555 no
C19 C21 2.545(3) 1_555 no
C19 H4 2.509 1_555 no
C19 H5 3.285 1_555 no
C19 H6 2.033 1_555 no
C19 H7 2.508 1_555 no
C19 H13 3.307 1_455 no
C19 H14 3.201 1_555 no
C19 H15 3.338 1_555 no
C19 H16 3.167 1_455 no
C19 H24 2.037 1_555 no
C19 H25 2.049 1_555 no
C19 H26 2.736 1_555 no
C19 H27 2.692 1_555 no
C20 C6 3.177(3) 1_555 no
C20 C7 2.565(3) 1_555 no
C20 C22 2.541(3) 1_555 no
C20 H4 2.752 1_555 no
C20 H6 2.626 1_555 no
C20 H20 3.242 2_655 no
C20 H22 2.044 1_555 no
C20 H23 2.034 1_555 no
C20 H26 2.038 1_555 no
C20 H27 2.032 1_555 no
C20 H28 2.7 1_555 no
C20 H29 2.755 1_555 no
C20 H30 3.586 1_655 no
C21 C19 2.545(3) 1_555 no
C21 C23 2.512(3) 1_555 no
C21 H13 3.509 1_455 no
C21 H14 3.199 1_455 no
C21 H16 3.116 1_455 no
C21 H20 3.166 2_655 no
C21 H22 2.652 1_555 no
C21 H23 2.776 1_555 no
C21 H24 2.034 1_555 no
C21 H25 2.039 1_555 no
C21 H28 2.047 1_555 no
C21 H29 2.038 1_555 no
C21 H30 2.716 1_555 no
C21 H31 2.643 1_555 no
C22 O2 3.576(3) 2_655 no
C22 N1 3.463(3) 1_555 no
C22 C20 2.541(3) 1_555 no
C22 C24 2.487(3) 1_555 no
C22 H20 3.38 2_655 no
C22 H24 2.734 1_555 no
C22 H25 2.697 1_555 no
C22 H26 2.029 1_555 no
C22 H27 2.039 1_555 no
C22 H30 2.05 1_555 no
C22 H31 2.054 1_555 no
C23 O2 3.165(3) 2_655 no
C23 N1 2.601(3) 1_555 no
C23 C21 2.512(3) 1_555 no
C23 H18 3.475 2_555 no
C23 H19 3.267 2_555 no
C23 H20 3.523 2_555 no
C23 H25 3.535 1_455 no
C23 H26 2.636 1_555 no
C23 H27 2.708 1_555 no
C23 H28 2.059 1_555 no
C23 H29 2.055 1_555 no
C24 O2 3.564(3) 2_655 no
C24 C22 2.487(3) 1_555 no
C24 H2 3.179 1_565 no
C24 H19 3.397 2_555 no
C24 H21 3.135 1_565 no
C24 H28 2.711 1_555 no
C24 H29 2.643 1_555 no
C24 H30 1.985 1_555 no
C24 H31 1.985 1_555 no
H1 N1 3.03 1_645 no
H1 C2 2.04 1_555 no
H1 C3 3.265 1_555 no
H1 C5 3.259 1_555 no
H1 C9 2.759 1_555 no
H1 C10 2.032 1_555 no
H1 C11 2.602 1_555 no
H1 C16 3.355 2_645 no
H2 O1 2.634 1_555 no
H2 N1 2.795 1_545 no
H2 C1 2.047 1_555 no
H2 C3 2.036 1_555 no
H2 C4 3.267 1_555 no
H2 C10 3.281 1_555 no
H2 C24 3.179 1_545 no
H3 O1 2.529 1_555 no
H3 C2 3.268 1_555 no
H3 C3 2.046 1_555 no
H3 C5 2.037 1_555 no
H3 C6 2.712 1_555 no
H3 C10 3.277 1_555 no
H4 C4 2.578 1_555 no
H4 C5 2.018 1_555 no
H4 C7 2.052 1_555 no
H4 C8 3.34 1_555 no
H4 C10 3.245 1_555 no
H4 C19 2.509 1_555 no
H4 C20 2.752 1_555 no
H5 C4 3.073 1_555 no
H5 C5 2.022 1_555 no
H5 C7 2.06 1_555 no
H5 C8 2.933 1_555 no
H5 C9 2.814 1_555 no
H5 C10 2.747 1_555 no
H5 C19 3.285 1_555 no
H6 C5 3.283 1_555 no
H6 C6 2.042 1_555 no
H6 C8 2.056 1_555 no
H6 C9 3.04 1_555 no
H6 C14 2.501 1_555 no
H6 C15 2.976 1_555 no
H6 C19 2.033 1_555 no
H6 C20 2.626 1_555 no
H7 O2 3.017 1_455 no
H7 C1 3.561 1_555 no
H7 C5 3.008 1_555 no
H7 C6 3.041 1_555 no
H7 C7 2.061 1_555 no
H7 C9 2.067 1_555 no
H7 C10 2.617 1_555 no
H7 C11 2.811 1_555 no
H7 C12 3.36 1_555 no
H7 C13 2.763 1_555 no
H7 C14 2.034 1_555 no
H7 C15 2.871 1_555 no
H7 C18 2.844 1_555 no
H7 C19 2.508 1_555 no
H8 O1 2.871 1_655 no
H8 C1 3.126 1_555 no
H8 C3 3.085 1_655 no
H8 C4 3.171 1_655 no
H8 C5 2.705 1_555 no
H8 C6 2.669 1_555 no
H8 C7 2.695 1_555 no
H8 C8 2.059 1_555 no
H8 C10 2.013 1_555 no
H8 C11 2.035 1_555 no
H8 C12 2.758 1_555 no
H8 C13 3.303 1_555 no
H8 C14 2.735 1_555 no
H9 O1 3.05 1_655 no
H9 N1 3.102 1_645 no
H9 C1 2.899 1_555 no
H9 C2 3.19 1_655 no
H9 C3 3.08 1_655 no
H9 C8 3.384 1_555 no
H9 C9 2.046 1_555 no
H9 C10 2.772 1_555 no
H9 C12 2.04 1_555 no
H9 C13 3.3 1_555 no
H10 C1 2.805 1_555 no
H10 C8 2.814 1_555 no
H10 C9 2.047 1_555 no
H10 C10 2.704 1_555 no
H10 C12 2.046 1_555 no
H10 C13 2.686 1_555 no
H10 C14 3.26 1_555 no
H10 C15 3.364 2_645 no
H10 C18 2.728 1_555 no
H11 O2 3.01 1_555 no
H11 C1 3.39 1_655 no
H11 C2 3.329 1_655 no
H11 C3 3.266 1_655 no
H11 C4 3.288 1_655 no
H11 C5 3.376 1_655 no
H11 C8 3.317 1_555 no
H11 C9 2.768 1_555 no
H11 C10 3.412 1_655 no
H11 C11 2.058 1_555 no
H11 C13 2.041 1_555 no
H11 C14 2.691 1_555 no
H11 C17 2.729 1_555 no
H11 C18 3.349 1_555 no
H12 O2 2.948 1_555 no
H12 C9 3.36 1_555 no
H12 C11 2.052 1_555 no
H12 C13 2.044 1_555 no
H12 C14 3.329 1_555 no
H12 C16 3.135 2_745 no
H12 C17 2.844 1_555 no
H12 C18 2.664 1_555 no
H13 O2 3.485 1_555 no
H13 C7 2.69 1_555 no
H13 C8 2.005 1_555 no
H13 C9 2.648 1_555 no
H13 C11 3.139 1_555 no
H13 C12 2.606 1_555 no
H13 C13 2.02 1_555 no
H13 C15 2.018 1_555 no
H13 C16 2.588 1_555 no
H13 C17 2.517 1_555 no
H13 C18 3.355 1_555 no
H13 C19 3.307 1_655 no
H13 C21 3.509 1_655 no
H14 C7 3.031 1_555 no
H14 C8 2.987 1_555 no
H14 C13 3.257 1_555 no
H14 C14 2.086 1_555 no
H14 C16 2.089 1_555 no
H14 C17 3.207 1_555 no
H14 C19 3.201 1_555 no
H14 C21 3.199 1_655 no
H15 O2 3.551 1_455 no
H15 C7 3.423 1_555 no
H15 C8 2.86 1_555 no
H15 C11 3.595 2_655 no
H15 C13 2.748 1_555 no
H15 C14 2.083 1_555 no
H15 C16 2.09 1_555 no
H15 C17 2.934 1_555 no
H15 C18 2.797 1_555 no
H15 C19 3.338 1_555 no
H16 O2 2.692 1_555 no
H16 C12 3.359 2_755 no
H16 C13 3.132 1_555 no
H16 C14 2.88 1_555 no
H16 C15 2.08 1_555 no
H16 C17 2.061 1_555 no
H16 C19 3.167 1_655 no
H16 C21 3.116 1_655 no
H17 O2 2.759 1_555 no
H17 C1 2.934 2_655 no
H17 C2 3.197 2_655 no
H17 C13 3.06 1_555 no
H17 C14 3.161 1_555 no
H17 C15 2.079 1_555 no
H17 C17 2.058 1_555 no
H17 C18 3.324 1_555 no
H18 O2 3.177 1_455 no
H18 C8 2.935 1_555 no
H18 C9 3.293 1_555 no
H18 C11 2.688 1_555 no
H18 C12 2.681 1_555 no
H18 C13 2.07 1_555 no
H18 C14 2.846 1_555 no
H18 C15 3.496 1_555 no
H18 C17 3.275 1_555 no
H18 C23 3.475 2_545 no
H19 O2 3.201 1_455 no
H19 O2 3.498 1_555 no
H19 C8 3.329 1_555 no
H19 C12 3.341 1_555 no
H19 C13 2.062 1_555 no
H19 C14 2.677 1_555 no
H19 C15 2.595 1_555 no
H19 C16 2.832 1_555 no
H19 C17 2.592 1_555 no
H19 C23 3.267 2_545 no
H19 C24 3.397 2_545 no
H20 O2 3.052 1_555 no
H20 C11 3.485 1_555 no
H20 C12 2.781 1_555 no
H20 C13 2.074 1_555 no
H20 C14 3.379 1_555 no
H20 C16 3.548 1_555 no
H20 C17 2.605 1_555 no
H20 C20 3.242 2_645 no
H20 C21 3.166 2_645 no
H20 C22 3.38 2_645 no
H20 C23 3.523 2_545 no
H21 N1 2.074 1_545 no
H21 C2 2.455 1_555 no
H21 C3 1.823 1_555 no
H21 C4 3.044 1_555 no
H21 C11 3.575 1_455 no
H21 C24 3.135 1_545 no
H22 O2 3.581 1_455 no
H22 C4 3.49 1_555 no
H22 C5 2.978 1_555 no
H22 C6 2.598 1_555 no
H22 C7 2.04 1_555 no
H22 C8 2.843 1_555 no
H22 C14 3.308 1_455 no
H22 C16 3.456 1_455 no
H22 C17 3.308 1_455 no
H22 C20 2.044 1_555 no
H22 C21 2.652 1_555 no
H23 O2 3.361 1_455 no
H23 C6 3.324 1_555 no
H23 C7 2.042 1_555 no
H23 C8 2.593 1_555 no
H23 C14 3.115 1_555 no
H23 C15 2.842 1_555 no
H23 C16 3.382 1_455 no
H23 C17 3.422 1_455 no
H23 C20 2.034 1_555 no
H23 C21 2.776 1_555 no
H24 C6 2.806 1_555 no
H24 C7 2.672 1_555 no
H24 C19 2.037 1_555 no
H24 C21 2.034 1_555 no
H24 C22 2.734 1_555 no
H25 C7 2.809 1_555 no
H25 C18 3.476 2_655 no
H25 C19 2.049 1_555 no
H25 C21 2.039 1_555 no
H25 C22 2.697 1_555 no
H25 C23 3.535 1_655 no
H26 C14 3.48 1_455 no
H26 C15 3.314 1_455 no
H26 C19 2.736 1_555 no
H26 C20 2.038 1_555 no
H26 C22 2.029 1_555 no
H26 C23 2.636 1_555 no
H27 O2 3.286 2_655 no
H27 C15 3.437 1_455 no
H27 C16 3.229 1_455 no
H27 C18 3.521 2_655 no
H27 C19 2.692 1_555 no
H27 C20 2.032 1_555 no
H27 C22 2.039 1_555 no
H27 C23 2.708 1_555 no
H28 N1 3.543 1_555 no
H28 C20 2.7 1_555 no
H28 C21 2.047 1_555 no
H28 C23 2.059 1_555 no
H28 C24 2.711 1_555 no
H29 O2 3.216 2_655 no
H29 N1 3.454 1_555 no
H29 C18 3.554 2_655 no
H29 C20 2.755 1_555 no
H29 C21 2.038 1_555 no
H29 C23 2.055 1_555 no
H29 C24 2.643 1_555 no
H30 N1 3.051 1_555 no
H30 C18 3.572 2_555 no
H30 C20 3.586 1_455 no
H30 C21 2.716 1_555 no
H30 C22 2.05 1_555 no
H30 C24 1.985 1_555 no
H31 O2 2.392 2_655 no
H31 N1 3.055 1_555 no
H31 C17 3.463 2_655 no
H31 C18 2.945 2_555 no
H31 C21 2.643 1_555 no
H31 C22 2.054 1_555 no
H31 C24 1.985 1_555 no

loop_
_geom_torsion_atom_site_label_1
_geom_torsion_atom_site_label_2
_geom_torsion_atom_site_label_3
_geom_torsion_atom_site_label_4
_geom_torsion
_geom_torsion_publ_flag
H21 O1 C3 C2 -12.4 no
H21 O1 C3 C4 168.7 no
C10 C1 C2 C3 0.6(3) no
C10 C1 C2 H2 -179.3 no
H1 C1 C2 C3 -179.3 no
H1 C1 C2 H2 0.8 no
C2 C1 C10 C5 1.2(3) no
C2 C1 C10 C9 -175.6(2) no
H1 C1 C10 C5 -178.9 no
H1 C1 C10 C9 4.3 no
C1 C2 C3 O1 179.9(2) no
C1 C2 C3 C4 -1.2(3) no
H2 C2 C3 O1 -0.2 no
H2 C2 C3 C4 178.7 no
O1 C3 C4 C5 179.0(2) no
O1 C3 C4 H3 -0.7 no
C2 C3 C4 C5 0.1(3) no
C2 C3 C4 H3 -179.6 no
C3 C4 C5 C6 -177.0(2) no
C3 C4 C5 C10 1.7(3) no
H3 C4 C5 C6 2.8 no
H3 C4 C5 C10 -178.6 no
C4 C5 C6 C7 -129.7(2) yes
C4 C5 C6 H4 -9.8 no
C4 C5 C6 H5 109.3 no
C10 C5 C6 C7 51.6(2) yes
C10 C5 C6 H4 171.5 no
C10 C5 C6 H5 -69.4 no
C4 C5 C10 C1 -2.3(3) no
C4 C5 C10 C9 174.7(2) no
C6 C5 C10 C1 176.4(2) no
C6 C5 C10 C9 -6.5(3) no
C5 C6 C7 C8 -35.8(2) no
C5 C6 C7 C19 88.8(2) no
C5 C6 C7 H6 -153.9 no
H4 C6 C7 C8 -155.7 no
H4 C6 C7 C19 -31.2 no
H4 C6 C7 H6 86.1 no
H5 C6 C7 C8 85.1 no
H5 C6 C7 C19 -150.3 no
H5 C6 C7 H6 -33.1 no
C6 C7 C8 C9 -18.2(2) yes
C6 C7 C8 C14 -140.4(2) yes
C6 C7 C8 H7 100.8 no
C19 C7 C8 C9 -142.2(2) no
C19 C7 C8 C14 95.6(2) no
C19 C7 C8 H7 -23.2 no
H6 C7 C8 C9 99.9 no
H6 C7 C8 C14 -22.3 no
H6 C7 C8 H7 -141.1 no
C6 C7 C19 C20 73.3(2) no
C6 C7 C19 H22 -47.8 no
C6 C7 C19 H23 -166.6 no
C8 C7 C19 C20 -161.8(2) no
C8 C7 C19 H22 77.2 no
C8 C7 C19 H23 -41.7 no
H6 C7 C19 C20 -43.9 no
H6 C7 C19 H22 -165.0 no
H6 C7 C19 H23 76.2 no
C7 C8 C9 C10 60.3(2) yes
C7 C8 C9 C11 -173.3(2) no
C7 C8 C9 H8 -54.5 no
C14 C8 C9 C10 -175.9(2) yes
C14 C8 C9 C11 -49.6(2) no
C14 C8 C9 H8 69.2 no
H7 C8 C9 C10 -58.6 no
H7 C8 C9 C11 67.8 no
H7 C8 C9 H8 -173.4 no
C7 C8 C14 C13 177.2(2) no
C7 C8 C14 C15 -58.2(2) no
C7 C8 C14 H13 61.6 no
C9 C8 C14 C13 53.5(2) no
C9 C8 C14 C15 178.1(2) no
C9 C8 C14 H13 -62.1 no
H7 C8 C14 C13 -63.9 no
H7 C8 C14 C15 60.7 no
H7 C8 C14 H13 -179.5 no
C8 C9 C10 C1 128.3(2) no
C8 C9 C10 C5 -48.5(2) no
C11 C9 C10 C1 2.5(3) no
C11 C9 C10 C5 -174.3(2) no
H8 C9 C10 C1 -116.5 no
H8 C9 C10 C5 66.6 no
C8 C9 C11 C12 52.8(2) no
C8 C9 C11 H9 173.0 no
C8 C9 C11 H10 -68.0 no
C10 C9 C11 C12 175.3(2) no
C10 C9 C11 H9 -64.5 no
C10 C9 C11 H10 54.5 no
H8 C9 C11 C12 -66.0 no
H8 C9 C11 H9 54.2 no
H8 C9 C11 H10 173.3 no
C9 C11 C12 C13 -56.5(2) no
C9 C11 C12 H11 63.4 no
C9 C11 C12 H12 -176.4 no
H9 C11 C12 C13 -176.8 no
H9 C11 C12 H11 -56.9 no
H9 C11 C12 H12 63.3 no
H10 C11 C12 C13 64.2 no
H10 C11 C12 H11 -175.9 no
H10 C11 C12 H12 -55.7 no
C11 C12 C13 C14 58.6(2) no
C11 C12 C13 C17 171.7(2) no
C11 C12 C13 C18 -67.8(3) no
H11 C12 C13 C14 -61.7 no
H11 C12 C13 C17 51.5 no
H11 C12 C13 C18 172.0 no
H12 C12 C13 C14 178.4 no
H12 C12 C13 C17 -68.4 no
H12 C12 C13 C18 52.1 no
C12 C13 C14 C8 -59.8(2) no
C12 C13 C14 C15 166.8(2) no
C12 C13 C14 H13 55.8 no
C17 C13 C14 C8 177.1(2) no
C17 C13 C14 C15 43.7(2) no
C17 C13 C14 H13 -67.3 no
C18 C13 C14 C8 65.8(2) no
C18 C13 C14 C15 -67.6(2) no
C18 C13 C14 H13 -178.6 no
C12 C13 C17 O2 29.8(3) no
C12 C13 C17 C16 -148.6(2) no
C14 C13 C17 O2 148.3(2) no
C14 C13 C17 C16 -30.0(2) no
C18 C13 C17 O2 -94.3(2) no
C18 C13 C17 C16 87.4(2) no
C12 C13 C18 H18 53.3 no
C12 C13 C18 H19 173.0 no
C12 C13 C18 H20 -67.1 no
C14 C13 C18 H18 -71.4 no
C14 C13 C18 H19 48.3 no
C14 C13 C18 H20 168.3 no
C17 C13 C18 H18 -179.8 no
C17 C13 C18 H19 -60.1 no
C17 C13 C18 H20 59.8 no
C8 C14 C15 C16 -169.8(2) no
C8 C14 C15 H14 71.4 no
C8 C14 C15 H15 -51.0 no
C13 C14 C15 C16 -40.8(2) no
C13 C14 C15 H14 -159.7 no
C13 C14 C15 H15 77.9 no
H13 C14 C15 C16 70.3 no
H13 C14 C15 H14 -48.5 no
H13 C14 C15 H15 -170.9 no
C14 C15 C16 C17 21.5(2) no
C14 C15 C16 H16 -98.1 no
C14 C15 C16 H17 140.7 no
H14 C15 C16 C17 140.5 no
H14 C15 C16 H16 20.9 no
H14 C15 C16 H17 -100.3 no
H15 C15 C16 C17 -97.2 no
H15 C15 C16 H16 143.3 no
H15 C15 C16 H17 22.1 no
C15 C16 C17 O2 -172.9(2) no
C15 C16 C17 C13 5.5(2) no
H16 C16 C17 O2 -53.3 no
H16 C16 C17 C13 125.1 no
H17 C16 C17 O2 67.7 no
H17 C16 C17 C13 -113.9 no
C7 C19 C20 C21 -170.5(2) no
C7 C19 C20 H24 -50.6 no
C7 C19 C20 H25 68.4 no
H22 C19 C20 C21 -49.6 no
H22 C19 C20 H24 70.3 no
H22 C19 C20 H25 -170.7 no
H23 C19 C20 C21 69.0 no
H23 C19 C20 H24 -171.1 no
H23 C19 C20 H25 -52.1 no
C19 C20 C21 C22 -177.6(2) no
C19 C20 C21 H26 62.1 no
C19 C20 C21 H27 -56.7 no
H24 C20 C21 C22 62.7 no
H24 C20 C21 H26 -57.6 no
H24 C20 C21 H27 -176.4 no
H25 C20 C21 C22 -56.3 no
H25 C20 C21 H26 -176.6 no
H25 C20 C21 H27 64.6 no
C20 C21 C22 C23 -175.8(2) no
C20 C21 C22 H28 -55.2 no
C20 C21 C22 H29 64.6 no
H26 C21 C22 C23 -55.2 no
H26 C21 C22 H28 65.4 no
H26 C21 C22 H29 -174.8 no
H27 C21 C22 C23 63.7 no
H27 C21 C22 H28 -175.7 no
H27 C21 C22 H29 -55.9 no
C21 C22 C23 C24 -174.8(2) no
C21 C22 C23 H30 64.9 no
C21 C22 C23 H31 -54.2 no
H28 C22 C23 C24 64.4 no
H28 C22 C23 H30 -55.9 no
H28 C22 C23 H31 -175.0 no
H29 C22 C23 C24 -55.2 no
H29 C22 C23 H30 -175.5 no
H29 C22 C23 H31 65.4 no

loop_
_cod_related_entry_id
_cod_related_entry_database
_cod_related_entry_code
1 ChemSpider 21107547
